data_4324555
loop_
_publ_author_name
'Jian-Han Zhang'
'Chun-Li Hu'
'Xiang Xu'
'Fang Kong'
'Jiang-Gao Mao'

_publ_section_title
;
 New Second-Order NLO Materials Based on Polymeric Borate Clusters and
 GeO4 Tetrahedra: A Combined Experimental and Theoretical Study
;
_journal_name_full 'Inorganic Chemistry'
_journal_page_first 1973
_journal_page_last 1982
_journal_paper_doi 10.1021/ic102451n
_journal_volume 50
_journal_year 2011
_chemical_formula_sum 'B3 Ge O7 Rb'
_chemical_formula_weight 302.49
_chemical_name_systematic
; 
 ? 
;
_space_group_IT_number 33
_symmetry_cell_setting orthorhombic
_symmetry_space_group_name_Hall 'P 2c -2n'
_symmetry_space_group_name_H-M 'P n a 21'
_atom_sites_solution_hydrogens none
_atom_sites_solution_primary direct
_atom_sites_solution_secondary difmap
_audit_creation_method SHELXL-97
_cell_angle_alpha 90.00
_cell_angle_beta 90.00
_cell_angle_gamma 90.00
_cell_formula_units_Z 4
_cell_length_a 9.352(5)
_cell_length_b 9.457(5)
_cell_length_c 6.962(4)
_cell_measurement_reflns_used 1701
_cell_measurement_temperature 293(2)
_cell_measurement_theta_max 27.4487
_cell_measurement_theta_min 3.0623
_cell_volume 615.7(6)
_computing_structure_refinement 'SHELXL-97 (Sheldrick, 1997)'
_computing_structure_solution 'SHELXS-97 (Sheldrick, 1990)'
_diffrn_ambient_temperature 293(2)
_diffrn_measured_fraction_theta_full 1.000
_diffrn_measured_fraction_theta_max 1.000
_diffrn_measurement_device_type 'Mercury70 (2x2 bin mode)'
_diffrn_measurement_method CCD_Profile_fitting
_diffrn_radiation_monochromator graphite
_diffrn_radiation_source 'fine-focus sealed tube'
_diffrn_radiation_type MoK\a
_diffrn_radiation_wavelength 0.71073
_diffrn_reflns_av_R_equivalents 0.0329
_diffrn_reflns_av_sigmaI/netI 0.0415
_diffrn_reflns_limit_h_max 12
_diffrn_reflns_limit_h_min -11
_diffrn_reflns_limit_k_max 12
_diffrn_reflns_limit_k_min -12
_diffrn_reflns_limit_l_max 9
_diffrn_reflns_limit_l_min -9
_diffrn_reflns_number 4515
_diffrn_reflns_theta_full 27.46
_diffrn_reflns_theta_max 27.46
_diffrn_reflns_theta_min 3.06
_exptl_absorpt_coefficient_mu 12.814
_exptl_absorpt_correction_T_max 1.0000
_exptl_absorpt_correction_T_min 0.5702
_exptl_absorpt_correction_type multi-scan
_exptl_crystal_colour White
_exptl_crystal_density_diffrn 3.263
_exptl_crystal_description Prism
_exptl_crystal_F_000 560
_exptl_crystal_size_max 0.1000
_exptl_crystal_size_mid 0.1000
_exptl_crystal_size_min 0.0500
_refine_diff_density_max 0.668
_refine_diff_density_min -0.685
_refine_diff_density_rms 0.120
_refine_ls_abs_structure_details 'Flack H D (1983), Acta Cryst. A39, 876-881'
_refine_ls_abs_structure_Flack 0.010(13)
_refine_ls_extinction_coef 0.0020(4)
_refine_ls_extinction_expression Fc^*^=kFc[1+0.001xFc^2^\l^3^/sin(2\q)]^-1/4^
_refine_ls_extinction_method SHELXL
_refine_ls_goodness_of_fit_ref 1.055
_refine_ls_hydrogen_treatment none
_refine_ls_matrix_type full
_refine_ls_number_parameters 110
_refine_ls_number_reflns 1397
_refine_ls_number_restraints 1
_refine_ls_restrained_S_all 1.054
_refine_ls_R_factor_all 0.0294
_refine_ls_R_factor_gt 0.0265
_refine_ls_shift/su_max 0.000
_refine_ls_shift/su_mean 0.000
_refine_ls_structure_factor_coef Fsqd
_refine_ls_weighting_details 'calc w=1/[\s^2^(Fo^2^)+(0.0198P)^2^+0.0000P] where P=(Fo^2^+2Fc^2^)/3'
_refine_ls_weighting_scheme calc
_refine_ls_wR_factor_gt 0.0504
_refine_ls_wR_factor_ref 0.0518
_reflns_number_gt 1305
_reflns_number_total 1397
_reflns_threshold_expression >2sigma(I)
_cod_data_source_file ic102451n_si_002_1.cif
_cod_data_source_block RbGeB3O7
_cod_original_cell_volume 615.8(6)
_cod_database_code 4324555

loop_
_symmetry_equiv_pos_as_xyz
'x, y, z'
'-x, -y, z+1/2'
'x+1/2, -y+1/2, z'
'-x+1/2, y+1/2, z+1/2'

loop_
_atom_site_label
_atom_site_type_symbol
_atom_site_fract_x
_atom_site_fract_y
_atom_site_fract_z
_atom_site_U_iso_or_equiv
_atom_site_adp_type
_atom_site_occupancy
_atom_site_symmetry_multiplicity
_atom_site_calc_flag
Rb1 Rb 0.01423(5) 0.32566(4) 0.75404(9) 0.02082(13) Uani 1 1 d
Ge1 Ge 0.25675(4) 0.40015(4) 0.27024(9) 0.00847(11) Uani 1 1 d
B1 B 0.0241(5) 0.2233(5) 0.3071(7) 0.0089(11) Uani 1 1 d
B2 B 0.3217(7) 0.5194(6) 0.8969(9) 0.0134(12) Uani 1 1 d
B3 B 0.3490(6) 0.5755(6) 0.5649(8) 0.0114(11) Uani 1 1 d
O1 O 0.4378(4) 0.6809(3) 0.6079(5) 0.0121(8) Uani 1 1 d
O2 O 0.2966(3) 0.4849(3) 0.7045(5) 0.0144(8) Uani 1 1 d
O3 O 0.0842(4) 0.1198(4) 0.4465(5) 0.0111(7) Uani 1 1 d
O4 O 0.2484(3) 0.4351(3) 0.0225(4) 0.0153(8) Uani 1 1 d
O5 O 0.3077(4) 0.5604(3) 0.3773(5) 0.0144(7) Uani 1 1 d
O6 O 0.0838(3) 0.3651(3) 0.3448(4) 0.0120(7) Uani 1 1 d
O7 O 0.3704(3) 0.2637(3) 0.3291(4) 0.0125(7) Uani 1 1 d

loop_
_atom_site_aniso_label
_atom_site_aniso_U_11
_atom_site_aniso_U_22
_atom_site_aniso_U_33
_atom_site_aniso_U_23
_atom_site_aniso_U_13
_atom_site_aniso_U_12
Rb1 0.0275(2) 0.0214(2) 0.0135(2) 0.0009(3) 0.0009(3) 0.00418(17)
Ge1 0.0102(2) 0.00878(19) 0.00644(19) -0.0001(3) -0.0003(3) -0.00139(15)
B1 0.011(2) 0.010(2) 0.006(3) -0.0013(19) -0.0010(19) -0.0014(18)
B2 0.019(3) 0.015(3) 0.005(3) 0.002(2) 0.001(2) 0.003(2)
B3 0.011(3) 0.011(3) 0.012(3) 0.004(2) 0.004(2) 0.004(2)
O1 0.0154(18) 0.0149(19) 0.0062(17) 0.0000(15) -0.0015(14) -0.0062(14)
O2 0.0203(17) 0.0126(17) 0.010(2) 0.0003(13) -0.0034(14) -0.0068(14)
O3 0.0132(18) 0.0147(18) 0.0055(16) 0.0008(15) 0.0020(15) 0.0039(14)
O4 0.021(2) 0.0202(19) 0.0050(16) 0.0029(14) -0.0004(14) -0.0100(15)
O5 0.0210(19) 0.0127(16) 0.0095(17) -0.0019(13) -0.0023(14) -0.0057(14)
O6 0.0127(17) 0.0087(15) 0.0145(16) -0.0023(13) 0.0019(13) -0.0008(13)
O7 0.0108(16) 0.0097(14) 0.0169(16) 0.0013(13) -0.0014(12) -0.0001(13)

loop_
_atom_type_symbol
_atom_type_description
_atom_type_scat_dispersion_real
_atom_type_scat_dispersion_imag
_atom_type_scat_source
B B 0.0013 0.0007 'International Tables Vol C Tables 4.2.6.8 and 6.1.1.4'
O O 0.0106 0.0060 'International Tables Vol C Tables 4.2.6.8 and 6.1.1.4'
Ge Ge 0.1547 1.8001 'International Tables Vol C Tables 4.2.6.8 and 6.1.1.4'
Rb Rb -0.9393 2.9676 'International Tables Vol C Tables 4.2.6.8 and 6.1.1.4'

loop_
_geom_angle_atom_site_label_1
_geom_angle_atom_site_label_2
_geom_angle_atom_site_label_3
_geom_angle
_geom_angle_site_symmetry_1
_geom_angle_site_symmetry_3
O1 Rb1 O6 149.41(9) 4_545 .
O1 Rb1 O3 105.88(11) 4_545 .
O6 Rb1 O3 48.43(9) . .
O1 Rb1 O4 61.46(9) 4_545 1_556
O6 Rb1 O4 112.95(9) . 1_556
O3 Rb1 O4 120.32(10) . 1_556
O1 Rb1 O2 101.40(10) 4_545 .
O6 Rb1 O2 68.78(9) . .
O3 Rb1 O2 92.94(9) . .
O4 Rb1 O2 44.32(9) 1_556 .
O1 Rb1 O6 108.66(9) 4_545 2_565
O6 Rb1 O6 98.15(7) . 2_565
O3 Rb1 O6 145.45(9) . 2_565
O4 Rb1 O6 76.72(9) 1_556 2_565
O2 Rb1 O6 79.37(9) . 2_565
O1 Rb1 O5 45.20(9) 4_545 4_545
O6 Rb1 O5 104.43(8) . 4_545
O3 Rb1 O5 63.56(9) . 4_545
O4 Rb1 O5 73.90(9) 1_556 4_545
O2 Rb1 O5 88.06(9) . 4_545
O6 Rb1 O5 148.12(9) 2_565 4_545
O1 Rb1 B1 132.62(12) 4_545 .
O6 Rb1 B1 26.91(11) . .
O3 Rb1 B1 27.14(11) . .
O4 Rb1 B1 131.54(11) 1_556 .
O2 Rb1 B1 90.81(11) . .
O6 Rb1 B1 118.59(11) 2_565 .
O5 Rb1 B1 90.50(11) 4_545 .
O1 Rb1 O5 94.32(9) 4_545 2_565
O6 Rb1 O5 114.22(9) . 2_565
O3 Rb1 O5 126.96(9) . 2_565
O4 Rb1 O5 112.48(9) 1_556 2_565
O2 Rb1 O5 130.82(9) . 2_565
O6 Rb1 O5 51.47(8) 2_565 2_565
O5 Rb1 O5 132.33(9) 4_545 2_565
B1 Rb1 O5 111.71(11) . 2_565
O1 Rb1 O7 134.65(9) 4_545 3_455
O6 Rb1 O7 42.97(8) . 3_455
O3 Rb1 O7 44.55(9) . 3_455
O4 Rb1 O7 155.52(8) 1_556 3_455
O2 Rb1 O7 111.74(9) . 3_455
O6 Rb1 O7 107.21(8) 2_565 3_455
O5 Rb1 O7 104.65(8) 4_545 3_455
B1 Rb1 O7 25.27(10) . 3_455
O5 Rb1 O7 86.92(8) 2_565 3_455
O1 Rb1 B3 21.85(11) 4_545 4_545
O6 Rb1 B3 127.68(12) . 4_545
O3 Rb1 B3 85.47(13) . 4_545
O4 Rb1 B3 65.39(11) 1_556 4_545
O2 Rb1 B3 95.06(11) . 4_545
O6 Rb1 B3 128.49(12) 2_565 4_545
O5 Rb1 B3 23.36(11) 4_545 4_545
B1 Rb1 B3 112.61(14) . 4_545
O5 Rb1 B3 113.43(12) 2_565 4_545
O7 Rb1 B3 121.88(11) 3_455 4_545
O1 Rb1 B2 83.01(12) 4_545 .
O6 Rb1 B2 91.53(12) . .
O3 Rb1 B2 111.21(12) . .
O4 Rb1 B2 22.32(11) 1_556 .
O2 Rb1 B2 22.89(11) . .
O6 Rb1 B2 72.46(12) 2_565 .
O5 Rb1 B2 84.59(12) 4_545 .
B1 Rb1 B2 113.41(13) . .
O5 Rb1 B2 119.72(11) 2_565 .
O7 Rb1 B2 134.49(11) 3_455 .
B3 Rb1 B2 82.99(13) 4_545 .
O7 Ge1 O6 111.24(15) . .
O7 Ge1 O5 112.25(16) . .
O6 Ge1 O5 106.94(15) . .
O7 Ge1 O4 113.69(16) . .
O6 Ge1 O4 106.78(14) . .
O5 Ge1 O4 105.48(15) . .
O7 Ge1 Rb1 167.09(11) . 2_564
O6 Ge1 Rb1 59.55(10) . 2_564
O5 Ge1 Rb1 65.51(12) . 2_564
O4 Ge1 Rb1 78.70(11) . 2_564
O7 Ge1 Rb1 90.99(11) . .
O6 Ge1 Rb1 37.61(11) . .
O5 Ge1 Rb1 87.11(11) . .
O4 Ge1 Rb1 144.04(11) . .
Rb1 Ge1 Rb1 76.30(3) 2_564 .
O7 B1 O6 106.2(4) 3_455 .
O7 B1 O1 111.0(4) 3_455 4_544
O6 B1 O1 108.7(4) . 4_544
O7 B1 O3 111.1(4) 3_455 .
O6 B1 O3 109.8(4) . .
O1 B1 O3 109.9(4) 4_544 .
O7 B1 Rb1 81.2(2) 3_455 .
O6 B1 Rb1 64.6(2) . .
O1 B1 Rb1 167.7(3) 4_544 .
O3 B1 Rb1 65.4(2) . .
O3 B2 O4 125.3(5) 4 1_556
O3 B2 O2 121.5(5) 4 .
O4 B2 O2 113.1(5) 1_556 .
O3 B2 Rb1 165.8(4) 4 .
O4 B2 Rb1 58.1(3) 1_556 .
O2 B2 Rb1 58.4(2) . .
O1 B3 O5 118.0(5) . .
O1 B3 O2 121.7(5) . .
O5 B3 O2 120.3(5) . .
O1 B3 Rb1 52.9(2) . 4_554
O5 B3 Rb1 65.1(3) . 4_554
O2 B3 Rb1 174.2(4) . 4_554
B3 O1 B1 124.2(4) . 4
B3 O1 Rb1 105.2(3) . 4_554
B1 O1 Rb1 129.6(3) 4 4_554
B3 O2 B2 118.0(4) . .
B3 O2 Rb1 133.5(3) . .
B2 O2 Rb1 98.7(3) . .
B3 O2 Rb1 111.9(3) . 3
B2 O2 Rb1 90.2(3) . 3
Rb1 O2 Rb1 94.34(9) . 3
B2 O3 B1 123.1(4) 4_544 .
B2 O3 Rb1 142.8(3) 4_544 .
B1 O3 Rb1 87.5(2) . .
B2 O4 Ge1 135.6(3) 1_554 .
B2 O4 Rb1 99.5(3) 1_554 1_554
Ge1 O4 Rb1 124.60(15) . 1_554
B3 O5 Ge1 124.9(3) . .
B3 O5 Rb1 91.6(3) . 4_554
Ge1 O5 Rb1 136.03(16) . 4_554
B3 O5 Rb1 118.0(3) . 2_564
Ge1 O5 Rb1 85.65(13) . 2_564
Rb1 O5 Rb1 98.73(9) 4_554 2_564
B1 O6 Ge1 118.3(3) . .
B1 O6 Rb1 88.5(2) . .
Ge1 O6 Rb1 121.38(15) . .
B1 O6 Rb1 134.6(3) . 2_564
Ge1 O6 Rb1 91.97(12) . 2_564
Rb1 O6 Rb1 104.42(9) . 2_564
B1 O7 Ge1 121.6(3) 3 .
B1 O7 Rb1 73.6(2) 3 3
Ge1 O7 Rb1 130.23(15) . 3

loop_
_geom_bond_atom_site_label_1
_geom_bond_atom_site_label_2
_geom_bond_distance
_geom_bond_site_symmetry_2
Rb1 O1 2.854(3) 4_545
Rb1 O6 2.946(4) .
Rb1 O3 2.967(3) .
Rb1 O4 3.059(3) 1_556
Rb1 O2 3.060(3) .
Rb1 O6 3.129(3) 2_565
Rb1 O5 3.132(3) 4_545
Rb1 B1 3.260(5) .
Rb1 O5 3.311(4) 2_565
Rb1 O7 3.358(3) 3_455
Rb1 B3 3.452(6) 4_545
Rb1 B2 3.552(7) .
Ge1 O7 1.721(3) .
Ge1 O6 1.731(3) .
Ge1 O5 1.755(3) .
Ge1 O4 1.758(3) .
Ge1 Rb1 3.6277(15) 2_564
B1 O7 1.451(6) 3_455
B1 O6 1.476(6) .
B1 O1 1.487(6) 4_544
B1 O3 1.489(6) .
B2 O3 1.340(7) 4
B2 O4 1.368(7) 1_556
B2 O2 1.398(7) .
B3 O1 1.331(6) .
B3 O5 1.369(6) .
B3 O2 1.385(6) .
B3 Rb1 3.452(6) 4_554
O1 B1 1.487(6) 4
O1 Rb1 2.854(3) 4_554
O2 Rb1 3.590(4) 3
O3 B2 1.340(7) 4_544
O4 B2 1.368(7) 1_554
O4 Rb1 3.059(3) 1_554
O5 Rb1 3.132(3) 4_554
O5 Rb1 3.311(4) 2_564
O6 Rb1 3.129(3) 2_564
O7 B1 1.451(6) 3
O7 Rb1 3.358(3) 3
